data_1574962
loop_
_publ_author_name
'Xu, Huihui'
'Le&#xf3;n Baeza, Jos&#xe9; Miguel'
'Baceiredo, Antoine'
'Rojas Guerrero, Ren&#xe9; Segundo'
'Saffon-Merceron, Nathalie'
'Branchadell, Vicen&#xe7;'
'Kato, Tsuyoshi'

_publ_section_title
;
 Aluminacyclopropene-phosphine complex: a carbene-exchange reagent.
;
_journal_issue 31
_journal_name_full 'Chemical science'
_journal_page_first 14225
_journal_page_last 14230
_journal_paper_doi 10.1039/d5sc03846d
_journal_volume 16
_journal_year 2025
_chemical_formula_moiety 'C58 H93 Al N5 P Si, C4 H8 O'
_chemical_formula_sum 'C62 H101 Al N5 O P Si'
_chemical_formula_weight 1018.51
_space_group_crystal_system triclinic
_space_group_IT_number 2
_space_group_name_Hall '-P 1'
_space_group_name_H-M_alt 'P -1'
_atom_sites_solution_hydrogens geom
_atom_sites_solution_primary dual
_atom_sites_solution_secondary difmap
_audit_creation_method
;FinalCif 2024.9-0 by Daniel Kratzert, Freiburg 2025, 
https://dkratzert.de/finalcif.html
;
_audit_update_record
;
2025-04-04 deposited with the CCDC.	2025-06-30 downloaded from the CCDC.
;
_cell_angle_alpha 90.561(2)
_cell_angle_beta 92.765(2)
_cell_angle_gamma 98.516(2)
_cell_formula_units_Z 2
_cell_length_a 12.0584(9)
_cell_length_b 13.9968(9)
_cell_length_c 18.0629(13)
_cell_measurement_reflns_used 9442
_cell_measurement_temperature 193(2)
_cell_measurement_theta_max 23.142
_cell_measurement_theta_min 2.3985
_cell_measurement_wavelength 0.71073
_cell_volume 3011.1(4)
_computing_cell_refinement 'SAINT V8.41 (Bruker AXS LLC)'
_computing_data_collection 'APEX 2'
_computing_data_reduction 'SAINT V8.41 (Bruker AXS LLC)'
_computing_molecular_graphics 'Bruker SHELXTL, XP (G. Sheldrick)'
_computing_structure_refinement 'SHELXL-2019/2 (Sheldrick, 2019)'
_computing_structure_solution 'SHELXT (2015)'
_diffrn_ambient_environment N~2~
_diffrn_ambient_temperature 193(2)
_diffrn_detector CCD
_diffrn_detector_area_resol_mean 8.333
_diffrn_detector_type 'Bruker APEX II'
_diffrn_measured_fraction_theta_full 0.999
_diffrn_measured_fraction_theta_max 0.995
_diffrn_measurement_details
;<Phi   scan: start=   0.1; len= 359.8; end= 359.9 at [Counterclockwise Eulerian 
angles: dx= 40.00 mm theta=  10.236 deg omega= 285.627 deg chi=  23.000 deg] 
measure for 20.0 seconds; frame angle 0.70 degrees, wavelength=0.71073>
<Phi   scan: start=   0.1; len= 359.8; end= 359.9 at [Counterclockwise Eulerian 
angles: dx= 40.00 mm theta=  10.236 deg omega=  14.885 deg chi= -57.063 deg] 
measure for 20.0 seconds; frame angle 0.70 degrees, wavelength=0.71073>
<Phi   scan: start=   0.1; len= 359.8; end= 359.9 at [Counterclockwise Eulerian 
angles: dx= 40.00 mm theta=  10.236 deg omega=   7.187 deg chi= -23.000 deg] 
measure for 20.0 seconds; frame angle 0.70 degrees, wavelength=0.71073>
<Omega scan: start=  15.9; len= 114.1; end= 130.0 at [Counterclockwise Eulerian 
angles: dx= 40.00 mm theta=  10.236 deg phi= 240.000 deg chi= -54.740 deg] 
measure for 20.0 seconds; frame angle 0.70 degrees, wavelength=0.71073>
<Omega scan: start= 308.6; len=  75.6; end= 384.2 at [Counterclockwise Eulerian 
angles: dx= 40.00 mm theta=  10.236 deg phi=  60.000 deg chi=  64.875 deg] 
measure for 20.0 seconds; frame angle 0.70 degrees, wavelength=0.71073>
<Omega scan: start=  15.9; len= 114.1; end= 130.0 at [Counterclockwise Eulerian 
angles: dx= 40.00 mm theta=  10.236 deg phi= 180.000 deg chi= -54.740 deg] 
measure for 20.0 seconds; frame angle 0.70 degrees, wavelength=0.71073>
<Omega scan: start=  15.9; len= 114.1; end= 130.0 at [Counterclockwise Eulerian 
angles: dx= 40.00 mm theta=  10.236 deg phi=  60.001 deg chi= -54.740 deg] 
measure for 20.0 seconds; frame angle 0.70 degrees, wavelength=0.71073>
<Omega scan: start= 308.6; len=  75.6; end= 384.2 at [Counterclockwise Eulerian 
angles: dx= 40.00 mm theta=  10.236 deg phi= 180.000 deg chi=  64.875 deg] 
measure for 20.0 seconds; frame angle 0.70 degrees, wavelength=0.71073>
;
_diffrn_measurement_device 'KAPPA diffractometer'
_diffrn_measurement_device_type 'Bruker QUAZAR'
_diffrn_measurement_method '\w and \f scans'
_diffrn_measurement_specimen_support 'MiTeGen micromount'
_diffrn_radiation_monochromator 'multilayer mirror'
_diffrn_radiation_probe x-ray
_diffrn_radiation_type 'Mo K\a'
_diffrn_radiation_wavelength 0.71073
_diffrn_reflns_av_R_equivalents 0.0888
_diffrn_reflns_av_unetI/netI 0.0683
_diffrn_reflns_Laue_measured_fraction_full 0.999
_diffrn_reflns_Laue_measured_fraction_max 0.995
_diffrn_reflns_limit_h_max 15
_diffrn_reflns_limit_h_min -15
_diffrn_reflns_limit_k_max 17
_diffrn_reflns_limit_k_min -17
_diffrn_reflns_limit_l_max 22
_diffrn_reflns_limit_l_min -22
_diffrn_reflns_number 91728
_diffrn_reflns_point_group_measured_fraction_full 0.999
_diffrn_reflns_point_group_measured_fraction_max 0.995
_diffrn_reflns_reduction_process narrow-frame
_diffrn_reflns_theta_full 25.242
_diffrn_reflns_theta_max 26.443
_diffrn_reflns_theta_min 2.001
_diffrn_source 'microfocus sealed tube'
_diffrn_source_current 0.6
_diffrn_source_target Mo
_diffrn_source_type 'INCOATEC I\mS'
_diffrn_source_voltage 50
_exptl_absorpt_coefficient_mu 0.123
_exptl_absorpt_correction_T_max 0.7454
_exptl_absorpt_correction_T_min 0.6903
_exptl_absorpt_correction_type multi-scan
_exptl_absorpt_process_details
;Krause, L., Herbst-Irmer, R., Sheldrick, G. M., Stalke, D. (2015).
"Comparison of silver and molybdenum microfocus X-ray sources for single-crystal
 structure determination"
J. Appl. Cryst. 48, 3-10.
doi:10.1107/S1600576714022985
;
_exptl_crystal_colour orange
_exptl_crystal_density_diffrn 1.123
_exptl_crystal_description block
_exptl_crystal_F_000 1116
_exptl_crystal_size_max 0.12
_exptl_crystal_size_mid 0.12
_exptl_crystal_size_min 0.08
_refine_diff_density_max 0.626
_refine_diff_density_min -0.418
_refine_diff_density_rms 0.073
_refine_ls_extinction_method none
_refine_ls_goodness_of_fit_ref 1.047
_refine_ls_hydrogen_treatment constr
_refine_ls_matrix_type full
_refine_ls_number_parameters 755
_refine_ls_number_reflns 12350
_refine_ls_number_restraints 464
_refine_ls_restrained_S_all 1.034
_refine_ls_R_factor_all 0.1175
_refine_ls_R_factor_gt 0.0661
_refine_ls_shift/su_max 0.001
_refine_ls_shift/su_mean 0.000
_refine_ls_structure_factor_coef Fsqd
_refine_ls_weighting_details 'w=1/[\s^2^(Fo^2^)+(0.1005P)^2^+1.2333P] where P=(Fo^2^+2Fc^2^)/3'
_refine_ls_weighting_scheme calc
_refine_ls_wR_factor_gt 0.1736
_refine_ls_wR_factor_ref 0.2024
_reflns_Friedel_coverage 0.000
_reflns_number_gt 7515
_reflns_number_total 12350
_reflns_threshold_expression 'I > 2\s(I)'
_cod_data_source_file d5sc03846d2.cif
_cod_data_source_block 9
_cod_depositor_comments
;
The following automatic conversions were performed:

data item '_exptl_absorpt_correction_type' value 'Multi-Scan' was
changed to 'multi-scan' in accordance with the
/home/data/users/saulius/crontab/automatic-downloads/rss-feeds/RSC/lib/dictionaries/cif_core.dic
dictionary named 'cif_core.dic' version 2.4.2 last updated on
2011-04-26.

Automatic conversion script
Id: cif_fix_values 8170 2020-07-09 18:12:32Z antanas 

 Adding full bibliography for 1574958--1574964.cif.
;
_cod_database_code 1574962
_shelx_shelxl_version_number 2019/3
_shelx_space_group_comment
;
The symmetry employed for this shelxl refinement is uniquely defined
by the following loop, which should always be used as a source of
symmetry information in preference to the above space-group names.
They are only intended as comments.
;
_exptl_bruker_absorpt_correction_t_ratio 0.9261
_shelx_estimated_absorpt_t_min 0.985
_shelx_estimated_absorpt_t_max 0.990
_bruker_diffrn_measurement_temperature_device 'Oxford Cryostream 700'
_diffrn_measurement_bruker_total_exposure_time 44941.028514
_diffrn_reflns_bruker_av_norm_i 120.725
_diffrn_reflns_bruker_number_gt 37422
_computing_bruker_data_scaling 'SADABS-2016/2 - Bruker AXS area detector scaling and absorption correction'
_geom_details
; All esds (except the esd in the dihedral angle between two l.s. planes)
 are estimated using the full covariance matrix.  The cell esds are taken
 into account individually in the estimation of esds in distances, angles
 and torsion angles; correlations between esds in cell parameters are only
 used when they are defined by crystal symmetry.  An approximate (isotropic)
 treatment of cell esds is used for estimating esds involving l.s. planes.
;

loop_
_space_group_symop_operation_xyz
'x, y, z'
'-x, -y, -z'

loop_
_atom_site_label
_atom_site_type_symbol
_atom_site_fract_x
_atom_site_fract_y
_atom_site_fract_z
_atom_site_U_iso_or_equiv
_atom_site_adp_type
_atom_site_occupancy
_atom_site_site_symmetry_order
_atom_site_calc_flag
_atom_site_refinement_flags_posn
_atom_site_refinement_flags_adp
_atom_site_refinement_flags_occupancy
_atom_site_disorder_assembly
_atom_site_disorder_group
P1 P 0.54740(6) 0.71625(5) 0.75306(4) 0.02657(19) Uani 1 1 d . . . . .
Si1 Si 0.41694(7) 0.56738(6) 0.79380(5) 0.0371(2) Uani 1 1 d . . . . .
Al1 Al 0.74284(7) 0.90514(6) 0.77060(5) 0.0319(2) Uani 1 1 d . . . . .
N1 N 0.6716(2) 0.93134(17) 0.67801(14) 0.0317(6) Uani 1 1 d . . . . .
N2 N 0.50246(19) 0.60161(16) 0.72098(14) 0.0297(5) Uani 1 1 d . . . . .
N3 N 0.4670(2) 0.68391(17) 0.82565(14) 0.0342(6) Uani 1 1 d . . . . .
N4 N 0.7278(2) 0.98605(19) 0.85039(16) 0.0442(7) Uani 1 1 d . . . . .
N5 N 0.8418(2) 0.59986(18) 0.87258(14) 0.0368(6) Uani 1 1 d . . . . .
C1 C 0.5042(2) 0.8053(2) 0.69537(17) 0.0297(6) Uani 1 1 d D . . . .
C2 C 0.5645(2) 0.8874(2) 0.66484(17) 0.0329(7) Uani 1 1 d D . . . .
C3 C 0.4793(4) 0.9366(3) 0.6185(3) 0.0376(11) Uani 0.775(5) 1 d D U P A 1
H3 H 0.502342 1.007153 0.610217 0.045 Uiso 0.775(5) 1 calc R U P A 1
C4 C 0.4457(4) 0.8752(3) 0.5479(3) 0.0439(11) Uani 0.775(5) 1 d D U P A 1
H4A H 0.512638 0.862041 0.522128 0.053 Uiso 0.775(5) 1 calc R U P A 1
H4B H 0.397287 0.907298 0.513334 0.053 Uiso 0.775(5) 1 calc R U P A 1
C5 C 0.3805(4) 0.7811(4) 0.5781(3) 0.0484(13) Uani 0.775(5) 1 d D U P A 1
H5A H 0.302433 0.769123 0.556840 0.058 Uiso 0.775(5) 1 calc R U P A 1
H5B H 0.418132 0.724703 0.567183 0.058 Uiso 0.775(5) 1 calc R U P A 1
C6 C 0.3834(4) 0.8020(4) 0.6624(4) 0.0391(12) Uani 0.775(5) 1 d D U P A 1
H6 H 0.324504 0.760724 0.689748 0.047 Uiso 0.775(5) 1 calc R U P A 1
C7 C 0.3733(4) 0.9112(3) 0.6621(3) 0.0410(11) Uani 0.775(5) 1 d D U P A 1
H7A H 0.304438 0.925345 0.634962 0.049 Uiso 0.775(5) 1 calc R U P A 1
H7B H 0.380173 0.940995 0.712335 0.049 Uiso 0.775(5) 1 calc R U P A 1
C3' C 0.4887(12) 0.9074(10) 0.5966(8) 0.039(2) Uani 0.225(5) 1 d D U P A 2
H3' H 0.528737 0.942737 0.555506 0.046 Uiso 0.225(5) 1 calc R U P A 2
C4' C 0.4043(12) 0.9611(10) 0.6343(9) 0.043(2) Uani 0.225(5) 1 d D U P A 2
H4C H 0.358653 0.992393 0.597422 0.052 Uiso 0.225(5) 1 calc R U P A 2
H4D H 0.442817 1.010724 0.670025 0.052 Uiso 0.225(5) 1 calc R U P A 2
C5' C 0.3318(13) 0.8797(11) 0.6741(10) 0.042(2) Uani 0.225(5) 1 d D U P A 2
H5C H 0.334489 0.892323 0.728243 0.051 Uiso 0.225(5) 1 calc R U P A 2
H5D H 0.252684 0.871595 0.654703 0.051 Uiso 0.225(5) 1 calc R U P A 2
C6' C 0.3869(13) 0.7909(15) 0.6559(13) 0.040(2) Uani 0.225(5) 1 d D U P A 2
H6' H 0.339944 0.727163 0.664369 0.048 Uiso 0.225(5) 1 calc R U P A 2
C7' C 0.4150(14) 0.8112(12) 0.5736(9) 0.040(2) Uani 0.225(5) 1 d D U P A 2
H7C H 0.457443 0.763394 0.551827 0.048 Uiso 0.225(5) 1 calc R U P A 2
H7D H 0.348576 0.819300 0.541189 0.048 Uiso 0.225(5) 1 calc R U P A 2
C8 C 0.2639(3) 0.5403(3) 0.7696(3) 0.0617(11) Uani 1 1 d . . . . .
H8A H 0.222405 0.536029 0.815086 0.093 Uiso 1 1 calc R U . . .
H8B H 0.247494 0.478668 0.742158 0.093 Uiso 1 1 calc R U . . .
H8C H 0.240947 0.591917 0.738773 0.093 Uiso 1 1 calc R U . . .
C9 C 0.4562(3) 0.4682(2) 0.8512(2) 0.0525(10) Uani 1 1 d . . . . .
H9A H 0.537461 0.479136 0.862496 0.079 Uiso 1 1 calc R U . . .
H9B H 0.435329 0.406707 0.824032 0.079 Uiso 1 1 calc R U . . .
H9C H 0.416789 0.466107 0.897431 0.079 Uiso 1 1 calc R U . . .
C10 C 0.5153(3) 0.5481(2) 0.65133(18) 0.0367(7) Uani 1 1 d . . . . .
C11 C 0.5503(3) 0.4498(2) 0.6705(2) 0.0478(9) Uani 1 1 d . . . . .
H11A H 0.621478 0.459863 0.700006 0.072 Uiso 1 1 calc R U . . .
H11B H 0.559421 0.414393 0.624658 0.072 Uiso 1 1 calc R U . . .
H11C H 0.492193 0.412508 0.699012 0.072 Uiso 1 1 calc R U . . .
C12 C 0.4015(3) 0.5279(3) 0.6070(2) 0.0589(11) Uani 1 1 d . . . . .
H12A H 0.347232 0.486745 0.635904 0.088 Uiso 1 1 calc R U . . .
H12B H 0.411082 0.495078 0.560068 0.088 Uiso 1 1 calc R U . . .
H12C H 0.373895 0.589134 0.596811 0.088 Uiso 1 1 calc R U . . .
C13 C 0.6033(3) 0.6059(2) 0.60540(18) 0.0401(8) Uani 1 1 d . . . . .
H13A H 0.579091 0.667567 0.592143 0.060 Uiso 1 1 calc R U . . .
H13B H 0.612454 0.569232 0.560151 0.060 Uiso 1 1 calc R U . . .
H13C H 0.674979 0.618009 0.634309 0.060 Uiso 1 1 calc R U . . .
C14 C 0.4321(3) 0.7388(2) 0.88932(19) 0.0453(8) Uani 1 1 d . . . . .
C15 C 0.3407(3) 0.7978(3) 0.8641(3) 0.0644(11) Uani 1 1 d . . . . .
H15A H 0.370075 0.844695 0.827310 0.097 Uiso 1 1 calc R U . . .
H15B H 0.317404 0.832165 0.906902 0.097 Uiso 1 1 calc R U . . .
H15C H 0.276050 0.754520 0.842029 0.097 Uiso 1 1 calc R U . . .
C16 C 0.5315(3) 0.8007(3) 0.9264(2) 0.0541(10) Uani 1 1 d . . . . .
H16A H 0.584108 0.759519 0.946826 0.081 Uiso 1 1 calc R U . . .
H16B H 0.506636 0.838796 0.966465 0.081 Uiso 1 1 calc R U . . .
H16C H 0.568940 0.844223 0.890040 0.081 Uiso 1 1 calc R U . . .
C17 C 0.3820(4) 0.6647(3) 0.9458(2) 0.0634(11) Uani 1 1 d . . . . .
H17A H 0.316990 0.623020 0.922400 0.095 Uiso 1 1 calc R U . . .
H17B H 0.358299 0.698780 0.988538 0.095 Uiso 1 1 calc R U . . .
H17C H 0.438789 0.625133 0.962262 0.095 Uiso 1 1 calc R U . . .
C18 C 0.7262(2) 0.9887(2) 0.61939(17) 0.0322(7) Uani 1 1 d . . . . .
C19 C 0.7549(2) 0.9420(2) 0.55516(17) 0.0353(7) Uani 1 1 d . . . . .
C20 C 0.8172(3) 0.9958(3) 0.50219(19) 0.0453(8) Uani 1 1 d . . . . .
H20 H 0.837547 0.964420 0.459097 0.054 Uiso 1 1 calc R U . . .
C21 C 0.8492(3) 1.0942(3) 0.5122(2) 0.0484(9) Uani 1 1 d . . . . .
H21 H 0.890892 1.130304 0.475863 0.058 Uiso 1 1 calc R U . . .
C22 C 0.8210(3) 1.1392(2) 0.5741(2) 0.0441(9) Uani 1 1 d . . . . .
H22 H 0.843584 1.206950 0.579916 0.053 Uiso 1 1 calc R U . . .
C23 C 0.7600(3) 1.0896(2) 0.62937(19) 0.0377(8) Uani 1 1 d . . . . .
C24 C 0.7286(3) 0.8334(2) 0.54295(19) 0.0405(8) Uani 1 1 d . . . . .
H24 H 0.664080 0.809029 0.573868 0.049 Uiso 1 1 calc R U . . .
C25 C 0.8295(3) 0.7865(3) 0.5708(3) 0.0606(11) Uani 1 1 d . . . . .
H25A H 0.895785 0.813235 0.544341 0.091 Uiso 1 1 calc R U . . .
H25B H 0.813347 0.716556 0.561953 0.091 Uiso 1 1 calc R U . . .
H25C H 0.843792 0.799830 0.624093 0.091 Uiso 1 1 calc R U . . .
C26 C 0.6951(4) 0.8025(3) 0.4632(2) 0.0709(12) Uani 1 1 d . . . . .
H26A H 0.637436 0.839463 0.443858 0.106 Uiso 1 1 calc R U . . .
H26B H 0.665324 0.733401 0.461133 0.106 Uiso 1 1 calc R U . . .
H26C H 0.761043 0.814612 0.433039 0.106 Uiso 1 1 calc R U . . .
C27 C 0.7362(3) 1.1468(2) 0.6964(2) 0.0485(9) Uani 1 1 d . . . . .
H27 H 0.706188 1.100062 0.734660 0.058 Uiso 1 1 calc R U . . .
C28 C 0.6455(4) 1.2098(3) 0.6760(3) 0.0738(14) Uani 1 1 d . . . . .
H28A H 0.672697 1.255989 0.638148 0.111 Uiso 1 1 calc R U . . .
H28B H 0.628714 1.245101 0.720266 0.111 Uiso 1 1 calc R U . . .
H28C H 0.577203 1.168634 0.656671 0.111 Uiso 1 1 calc R U . . .
C29 C 0.8418(4) 1.2089(3) 0.7302(3) 0.0707(12) Uani 1 1 d . . . . .
H29A H 0.898684 1.167620 0.742691 0.106 Uiso 1 1 calc R U . . .
H29B H 0.823286 1.241613 0.775136 0.106 Uiso 1 1 calc R U . . .
H29C H 0.871048 1.257112 0.694300 0.106 Uiso 1 1 calc R U . . .
C30 C 0.6886(2) 0.76118(19) 0.77281(15) 0.0260(6) Uani 1 1 d . . . . .
C31 C 0.7826(2) 0.7170(2) 0.78267(15) 0.0277(6) Uani 1 1 d . . . . .
C32 C 0.8967(2) 0.7789(2) 0.77767(16) 0.0322(7) Uani 1 1 d . . . . .
C33 C 0.8982(2) 0.8751(2) 0.76846(17) 0.0346(7) Uani 1 1 d . . . . .
C34 C 1.0030(3) 0.7313(2) 0.77823(19) 0.0427(8) Uani 1 1 d . . . . .
H34A H 1.060885 0.768525 0.812217 0.051 Uiso 1 1 calc R U . . .
H34B H 0.985825 0.665291 0.797911 0.051 Uiso 1 1 calc R U . . .
C35 C 1.0506(3) 0.7251(3) 0.7020(2) 0.0544(10) Uani 1 1 d . . . . .
H35A H 0.994461 0.687068 0.668289 0.082 Uiso 1 1 calc R U . . .
H35B H 1.118212 0.693989 0.706140 0.082 Uiso 1 1 calc R U . . .
H35C H 1.069711 0.790326 0.682652 0.082 Uiso 1 1 calc R U . . .
C36 C 1.0073(3) 0.9436(2) 0.7631(2) 0.0451(8) Uani 1 1 d . . . . .
H36A H 1.070903 0.908488 0.775995 0.054 Uiso 1 1 calc R U . . .
H36B H 1.009399 0.996817 0.799949 0.054 Uiso 1 1 calc R U . . .
C37 C 1.0227(3) 0.9869(3) 0.6859(2) 0.0536(10) Uani 1 1 d . . . . .
H37A H 1.020096 0.934653 0.649000 0.080 Uiso 1 1 calc R U . . .
H37B H 1.095449 1.028687 0.685382 0.080 Uiso 1 1 calc R U . . .
H37C H 0.962437 1.024924 0.673883 0.080 Uiso 1 1 calc R U . . .
C38 C 0.7786(2) 0.6090(2) 0.80099(16) 0.0303(7) Uani 1 1 d . . . . .
H38 H 0.698492 0.580411 0.806634 0.036 Uiso 1 1 calc R U . . .
C39 C 0.8222(2) 0.5572(2) 0.74006(17) 0.0321(7) Uani 1 1 d . . . . .
C40 C 0.8529(3) 0.5167(2) 0.68875(19) 0.0356(7) Uani 1 1 d . . . . .
C41 C 0.8950(3) 0.4654(2) 0.62815(18) 0.0360(7) Uani 1 1 d . . . . .
C42 C 1.0011(3) 0.4370(2) 0.6360(2) 0.0469(9) Uani 1 1 d . . . . .
H42 H 1.045893 0.451494 0.680489 0.056 Uiso 1 1 calc R U . . .
C43 C 1.0406(3) 0.3878(3) 0.5785(2) 0.0546(10) Uani 1 1 d . . . . .
H43 H 1.112425 0.367773 0.584152 0.066 Uiso 1 1 calc R U . . .
C44 C 0.9776(3) 0.3672(2) 0.5132(2) 0.0497(9) Uani 1 1 d . . . . .
H44 H 1.006015 0.333922 0.473894 0.060 Uiso 1 1 calc R U . . .
C45 C 0.8735(3) 0.3952(2) 0.5054(2) 0.0492(9) Uani 1 1 d . . . . .
H45 H 0.829662 0.381458 0.460362 0.059 Uiso 1 1 calc R U . . .
C46 C 0.8324(3) 0.4431(2) 0.56239(19) 0.0428(8) Uani 1 1 d . . . . .
H46 H 0.759624 0.461154 0.556536 0.051 Uiso 1 1 calc R U . . .
C47 C 0.8671(3) 0.5026(2) 0.8937(2) 0.0469(9) Uani 1 1 d . . . . .
H47 H 0.876587 0.504556 0.949013 0.056 Uiso 1 1 calc R U . . .
C48 C 0.9791(4) 0.4839(3) 0.8665(2) 0.0728(13) Uani 1 1 d . . . . .
H48A H 0.976165 0.483591 0.812175 0.109 Uiso 1 1 calc R U . . .
H48B H 0.995044 0.421157 0.884209 0.109 Uiso 1 1 calc R U . . .
H48C H 1.038471 0.534912 0.885519 0.109 Uiso 1 1 calc R U . . .
C49 C 0.7740(4) 0.4186(2) 0.8750(2) 0.0582(11) Uani 1 1 d . . . . .
H49A H 0.704614 0.430970 0.896931 0.087 Uiso 1 1 calc R U . . .
H49B H 0.795819 0.358859 0.895060 0.087 Uiso 1 1 calc R U . . .
H49C H 0.761701 0.411826 0.821084 0.087 Uiso 1 1 calc R U . . .
C50 C 0.8138(3) 0.6597(2) 0.93392(18) 0.0441(8) Uani 1 1 d . . . . .
H50 H 0.785143 0.716708 0.911050 0.053 Uiso 1 1 calc R U . . .
C51 C 0.7217(4) 0.6118(3) 0.9825(2) 0.0610(11) Uani 1 1 d . . . . .
H51A H 0.654864 0.586616 0.951214 0.091 Uiso 1 1 calc R U . . .
H51B H 0.702595 0.659410 1.018028 0.091 Uiso 1 1 calc R U . . .
H51C H 0.748488 0.558490 1.009447 0.091 Uiso 1 1 calc R U . . .
C52 C 0.9213(4) 0.6995(4) 0.9799(2) 0.0779(14) Uani 1 1 d . . . . .
H52A H 0.953921 0.645786 1.002205 0.117 Uiso 1 1 calc R U . . .
H52B H 0.903355 0.742731 1.019104 0.117 Uiso 1 1 calc R U . . .
H52C H 0.975377 0.735353 0.947686 0.117 Uiso 1 1 calc R U . . .
C53 C 0.6323(3) 1.0324(3) 0.8757(2) 0.0523(9) Uani 1 1 d . . . . .
H53 H 0.606762 0.999265 0.922049 0.063 Uiso 1 1 calc R U . . .
C54 C 0.5345(3) 1.0151(3) 0.8191(2) 0.0558(10) Uani 1 1 d . . . . .
H54A H 0.552685 1.053731 0.775161 0.084 Uiso 1 1 calc R U . . .
H54B H 0.467631 1.033882 0.840506 0.084 Uiso 1 1 calc R U . . .
H54C H 0.519959 0.946442 0.804945 0.084 Uiso 1 1 calc R U . . .
C55 C 0.6584(4) 1.1416(3) 0.8943(3) 0.0713(13) Uani 1 1 d . . . . .
H55A H 0.705497 1.151647 0.940336 0.107 Uiso 1 1 calc R U . . .
H55B H 0.588114 1.167248 0.900680 0.107 Uiso 1 1 calc R U . . .
H55C H 0.698327 1.175071 0.853845 0.107 Uiso 1 1 calc R U . . .
C56 C 0.8200(4) 0.9882(3) 0.9101(2) 0.0585(10) Uani 1 1 d . . . . .
H56 H 0.866677 0.938932 0.894362 0.070 Uiso 1 1 calc R U . . .
C57 C 0.7815(4) 0.9577(4) 0.9877(2) 0.0782(14) Uani 1 1 d . . . . .
H57A H 0.734262 1.003092 1.006037 0.117 Uiso 1 1 calc R U . . .
H57B H 0.847430 0.958030 1.021681 0.117 Uiso 1 1 calc R U . . .
H57C H 0.738483 0.892516 0.984628 0.117 Uiso 1 1 calc R U . . .
C58 C 0.9006(4) 1.0829(3) 0.9186(3) 0.0818(14) Uani 1 1 d . . . . .
H58A H 0.917811 1.108433 0.869436 0.123 Uiso 1 1 calc R U . . .
H58B H 0.970023 1.071442 0.945127 0.123 Uiso 1 1 calc R U . . .
H58C H 0.865602 1.129809 0.946604 0.123 Uiso 1 1 calc R U . . .
C59 C 0.3417(8) 0.2068(8) 0.7570(6) 0.100(2) Uani 0.750(9) 1 d D U P B 1
H59A H 0.422980 0.227171 0.768077 0.120 Uiso 0.750(9) 1 calc R U P B 1
H59B H 0.331598 0.152271 0.720806 0.120 Uiso 0.750(9) 1 calc R U P B 1
C60 C 0.2846(8) 0.1791(7) 0.8245(5) 0.103(2) Uani 0.750(9) 1 d D U P B 1
H60A H 0.328950 0.208400 0.868693 0.124 Uiso 0.750(9) 1 calc R U P B 1
H60B H 0.272182 0.108023 0.829438 0.124 Uiso 0.750(9) 1 calc R U P B 1
C61 C 0.1741(7) 0.2174(8) 0.8156(5) 0.0988(19) Uani 0.750(9) 1 d D U P B 1
H61A H 0.110619 0.164263 0.819137 0.119 Uiso 0.750(9) 1 calc R U P B 1
H61B H 0.168740 0.266237 0.854821 0.119 Uiso 0.750(9) 1 calc R U P B 1
C62 C 0.1712(7) 0.2604(6) 0.7436(6) 0.097(2) Uani 0.750(9) 1 d D U P B 1
H62A H 0.132750 0.318163 0.744346 0.116 Uiso 0.750(9) 1 calc R U P B 1
H62B H 0.132228 0.213664 0.705945 0.116 Uiso 0.750(9) 1 calc R U P B 1
O1 O 0.2896(5) 0.2868(4) 0.7281(3) 0.0962(16) Uani 0.750(9) 1 d D U P B 1
C59' C 0.314(2) 0.205(2) 0.7389(16) 0.101(3) Uani 0.250(9) 1 d D U P B 2
H59C H 0.317474 0.165608 0.693289 0.121 Uiso 0.250(9) 1 calc R U P B 2
H59D H 0.390154 0.240989 0.751134 0.121 Uiso 0.250(9) 1 calc R U P B 2
C60' C 0.277(2) 0.1441(17) 0.7990(15) 0.101(3) Uani 0.250(9) 1 d D U P B 2
H60C H 0.341606 0.136489 0.833537 0.121 Uiso 0.250(9) 1 calc R U P B 2
H60D H 0.242974 0.079357 0.779940 0.121 Uiso 0.250(9) 1 calc R U P B 2
C61' C 0.194(3) 0.1912(19) 0.8373(14) 0.099(3) Uani 0.250(9) 1 d D U P B 2
H61C H 0.121834 0.147035 0.837720 0.119 Uiso 0.250(9) 1 calc R U P B 2
H61D H 0.220804 0.206990 0.889280 0.119 Uiso 0.250(9) 1 calc R U P B 2
C62' C 0.178(2) 0.2765(16) 0.7997(15) 0.098(3) Uani 0.250(9) 1 d D U P B 2
H62C H 0.213860 0.334246 0.828797 0.117 Uiso 0.250(9) 1 calc R U P B 2
H62D H 0.097491 0.280143 0.791031 0.117 Uiso 0.250(9) 1 calc R U P B 2
O1' O 0.233(2) 0.2706(15) 0.7287(10) 0.104(2) Uani 0.250(9) 1 d D U P B 2

loop_
_atom_site_aniso_label
_atom_site_aniso_U_11
_atom_site_aniso_U_22
_atom_site_aniso_U_33
_atom_site_aniso_U_23
_atom_site_aniso_U_13
_atom_site_aniso_U_12
P1 0.0218(4) 0.0223(4) 0.0358(4) 0.0060(3) 0.0050(3) 0.0024(3)
Si1 0.0276(5) 0.0267(4) 0.0561(6) 0.0093(4) 0.0087(4) -0.0011(3)
Al1 0.0273(5) 0.0266(5) 0.0411(5) 0.0108(4) 0.0030(4) 0.0003(4)
N1 0.0255(13) 0.0269(13) 0.0431(15) 0.0129(11) 0.0053(11) 0.0025(10)
N2 0.0238(12) 0.0240(12) 0.0402(15) 0.0037(10) 0.0021(11) 0.0003(10)
N3 0.0322(14) 0.0254(13) 0.0447(16) 0.0073(11) 0.0121(12) -0.0004(10)
N4 0.0419(17) 0.0356(15) 0.0552(18) 0.0052(13) 0.0064(14) 0.0046(12)
N5 0.0361(15) 0.0377(15) 0.0374(15) 0.0166(12) -0.0010(12) 0.0080(12)
C1 0.0219(15) 0.0284(15) 0.0396(17) 0.0069(13) 0.0023(12) 0.0059(12)
C2 0.0268(16) 0.0321(16) 0.0408(18) 0.0113(13) 0.0045(13) 0.0060(13)
C3 0.028(2) 0.034(2) 0.053(3) 0.0153(19) 0.0020(19) 0.0110(18)
C4 0.030(2) 0.051(3) 0.052(3) 0.014(2) -0.0059(19) 0.0107(19)
C5 0.036(3) 0.042(3) 0.066(3) 0.010(2) -0.011(2) 0.005(2)
C6 0.022(2) 0.034(2) 0.061(3) 0.017(2) 0.0017(19) 0.0029(18)
C7 0.028(2) 0.036(2) 0.061(3) 0.016(2) 0.003(2) 0.0086(19)
C3' 0.027(4) 0.036(4) 0.053(5) 0.018(4) 0.000(4) 0.007(4)
C4' 0.030(5) 0.038(4) 0.061(5) 0.012(4) 0.005(4) 0.005(4)
C5' 0.028(5) 0.037(5) 0.063(5) 0.015(4) 0.005(4) 0.008(4)
C6' 0.027(4) 0.035(4) 0.060(4) 0.014(4) 0.003(4) 0.005(4)
C7' 0.024(4) 0.039(4) 0.057(4) 0.013(4) -0.001(4) 0.007(4)
C8 0.0313(19) 0.052(2) 0.099(3) 0.010(2) 0.006(2) -0.0047(17)
C9 0.054(2) 0.0374(19) 0.065(3) 0.0163(17) 0.0146(19) -0.0004(16)
C10 0.0350(18) 0.0304(16) 0.0446(19) -0.0017(14) -0.0042(14) 0.0067(13)
C11 0.050(2) 0.0280(17) 0.066(2) 0.0003(16) 0.0064(18) 0.0069(15)
C12 0.043(2) 0.063(2) 0.068(3) -0.021(2) -0.0160(19) 0.0062(18)
C13 0.047(2) 0.0362(17) 0.0390(19) -0.0003(14) 0.0037(15) 0.0112(15)
C14 0.051(2) 0.0389(18) 0.048(2) 0.0051(16) 0.0221(17) 0.0047(16)
C15 0.056(3) 0.058(2) 0.085(3) 0.003(2) 0.032(2) 0.018(2)
C16 0.069(3) 0.046(2) 0.047(2) -0.0001(17) 0.0197(19) 0.0006(19)
C17 0.074(3) 0.052(2) 0.064(3) 0.0027(19) 0.037(2) -0.002(2)
C18 0.0231(15) 0.0315(16) 0.0436(18) 0.0177(14) 0.0059(13) 0.0067(12)
C19 0.0260(16) 0.0400(18) 0.0409(18) 0.0139(14) 0.0020(13) 0.0074(13)
C20 0.0355(18) 0.060(2) 0.043(2) 0.0176(17) 0.0105(15) 0.0105(16)
C21 0.0342(19) 0.058(2) 0.053(2) 0.0301(19) 0.0105(16) 0.0028(16)
C22 0.0332(18) 0.0357(18) 0.064(2) 0.0236(17) 0.0055(16) 0.0034(14)
C23 0.0294(16) 0.0343(17) 0.051(2) 0.0191(15) 0.0062(14) 0.0075(13)
C24 0.0350(18) 0.0420(18) 0.047(2) 0.0066(15) 0.0066(15) 0.0104(14)
C25 0.040(2) 0.049(2) 0.097(3) 0.020(2) 0.013(2) 0.0166(17)
C26 0.088(3) 0.067(3) 0.056(3) -0.006(2) 0.009(2) 0.006(2)
C27 0.054(2) 0.0285(17) 0.066(2) 0.0163(16) 0.0225(19) 0.0096(15)
C28 0.073(3) 0.051(2) 0.108(4) 0.027(2) 0.034(3) 0.032(2)
C29 0.080(3) 0.055(3) 0.076(3) -0.007(2) 0.013(2) 0.003(2)
C30 0.0234(14) 0.0269(14) 0.0268(15) 0.0077(12) 0.0009(12) 0.0005(11)
C31 0.0273(15) 0.0280(15) 0.0271(15) 0.0079(12) 0.0017(12) 0.0009(12)
C32 0.0239(15) 0.0388(17) 0.0332(17) 0.0106(13) 0.0019(12) 0.0022(13)
C33 0.0275(16) 0.0350(17) 0.0387(18) 0.0109(14) 0.0011(13) -0.0044(13)
C34 0.0249(16) 0.0453(19) 0.058(2) 0.0169(16) -0.0014(15) 0.0044(14)
C35 0.0310(18) 0.053(2) 0.085(3) 0.027(2) 0.0213(18) 0.0183(16)
C36 0.0311(18) 0.0383(18) 0.063(2) 0.0111(16) 0.0028(16) -0.0054(14)
C37 0.037(2) 0.048(2) 0.074(3) 0.0216(19) 0.0108(18) -0.0029(16)
C38 0.0252(15) 0.0317(16) 0.0335(16) 0.0104(13) 0.0023(12) 0.0023(12)
C39 0.0265(16) 0.0326(16) 0.0385(18) 0.0114(14) 0.0024(13) 0.0075(13)
C40 0.0298(17) 0.0333(17) 0.045(2) 0.0116(15) 0.0003(14) 0.0088(13)
C41 0.0377(18) 0.0269(15) 0.0455(19) 0.0101(14) 0.0116(15) 0.0082(13)
C42 0.0364(19) 0.047(2) 0.059(2) 0.0086(17) 0.0084(17) 0.0121(16)
C43 0.043(2) 0.052(2) 0.075(3) 0.015(2) 0.021(2) 0.0216(18)
C44 0.061(2) 0.0309(18) 0.061(2) 0.0060(16) 0.029(2) 0.0082(16)
C45 0.055(2) 0.0385(19) 0.054(2) 0.0058(17) 0.0101(18) 0.0052(17)
C46 0.0402(19) 0.0409(19) 0.049(2) 0.0032(16) 0.0087(16) 0.0101(15)
C47 0.051(2) 0.048(2) 0.045(2) 0.0225(16) 0.0064(17) 0.0176(17)
C48 0.066(3) 0.093(3) 0.073(3) 0.042(2) 0.014(2) 0.048(2)
C49 0.078(3) 0.0343(19) 0.066(3) 0.0213(18) 0.015(2) 0.0163(19)
C50 0.056(2) 0.0415(19) 0.0335(18) 0.0076(15) -0.0017(16) 0.0034(16)
C51 0.080(3) 0.053(2) 0.051(2) 0.0060(18) 0.022(2) 0.009(2)
C52 0.086(3) 0.089(3) 0.048(2) 0.005(2) -0.017(2) -0.017(3)
C53 0.057(2) 0.043(2) 0.058(2) -0.0032(17) 0.0125(19) 0.0091(17)
C54 0.052(2) 0.052(2) 0.067(3) -0.0002(19) 0.015(2) 0.0156(18)
C55 0.086(3) 0.045(2) 0.083(3) -0.014(2) 0.024(3) 0.005(2)
C56 0.062(3) 0.057(2) 0.055(2) -0.0073(19) -0.002(2) 0.007(2)
C57 0.090(4) 0.092(3) 0.051(3) 0.010(2) -0.002(2) 0.007(3)
C58 0.070(3) 0.070(3) 0.096(4) -0.015(3) -0.009(3) -0.014(2)
C59 0.094(4) 0.094(4) 0.118(5) 0.011(4) 0.024(4) 0.026(3)
C60 0.103(4) 0.101(4) 0.111(4) 0.023(4) 0.020(4) 0.027(4)
C61 0.089(4) 0.104(4) 0.106(4) 0.023(4) 0.025(4) 0.011(4)
C62 0.073(4) 0.097(4) 0.119(4) 0.024(4) 0.015(4) 0.004(3)
O1 0.075(3) 0.089(3) 0.121(3) 0.032(2) 0.018(3) -0.006(3)
C59' 0.094(5) 0.098(5) 0.114(5) 0.018(5) 0.020(5) 0.021(5)
C60' 0.094(5) 0.097(5) 0.116(5) 0.018(5) 0.019(5) 0.021(5)
C61' 0.090(5) 0.098(5) 0.113(5) 0.024(5) 0.021(5) 0.016(5)
C62' 0.083(5) 0.098(5) 0.114(5) 0.024(5) 0.020(5) 0.012(5)
O1' 0.090(5) 0.105(4) 0.119(4) 0.026(4) 0.020(5) 0.013(4)

loop_
_atom_type_symbol
_atom_type_description
_atom_type_scat_dispersion_real
_atom_type_scat_dispersion_imag
_atom_type_scat_source
C C 0.0033 0.0016 'International Tables Vol C Tables 4.2.6.8 and 6.1.1.4'
H H 0.0000 0.0000 'International Tables Vol C Tables 4.2.6.8 and 6.1.1.4'
N N 0.0061 0.0033 'International Tables Vol C Tables 4.2.6.8 and 6.1.1.4'
Al Al 0.0645 0.0514 'International Tables Vol C Tables 4.2.6.8 and 6.1.1.4'
Si Si 0.0817 0.0704 'International Tables Vol C Tables 4.2.6.8 and 6.1.1.4'
P P 0.1023 0.0942 'International Tables Vol C Tables 4.2.6.8 and 6.1.1.4'
O O 0.0106 0.0060 'International Tables Vol C Tables 4.2.6.8 and 6.1.1.4'

loop_
_geom_angle_atom_site_label_1
_geom_angle_atom_site_label_2
_geom_angle_atom_site_label_3
_geom_angle
_geom_angle_site_symmetry_1
_geom_angle_site_symmetry_3
_geom_angle_publ_flag
N3 P1 N2 85.02(12) . . ?
N3 P1 C30 117.42(13) . . ?
N2 P1 C30 123.02(13) . . ?
N3 P1 C1 116.33(13) . . ?
N2 P1 C1 113.46(13) . . ?
C30 P1 C1 102.16(13) . . ?
N3 Si1 N2 82.69(12) . . ?
N3 Si1 C9 116.42(16) . . ?
N2 Si1 C9 116.01(15) . . ?
N3 Si1 C8 116.35(16) . . ?
N2 Si1 C8 116.07(17) . . ?
C9 Si1 C8 107.92(18) . . ?
N4 Al1 N1 117.36(12) . . ?
N4 Al1 C33 111.04(14) . . ?
N1 Al1 C33 116.93(12) . . ?
N4 Al1 C30 121.70(12) . . ?
N1 Al1 C30 98.17(11) . . ?
C33 Al1 C30 88.10(12) . . ?
C2 N1 C18 118.4(2) . . ?
C2 N1 Al1 116.45(19) . . ?
C18 N1 Al1 124.96(19) . . ?
C10 N2 P1 134.5(2) . . ?
C10 N2 Si1 129.11(19) . . ?
P1 N2 Si1 95.93(13) . . ?
C14 N3 P1 133.2(2) . . ?
C14 N3 Si1 129.7(2) . . ?
P1 N3 Si1 96.33(13) . . ?
C53 N4 C56 111.9(3) . . ?
C53 N4 Al1 132.9(2) . . ?
C56 N4 Al1 113.6(2) . . ?
C50 N5 C38 115.5(2) . . ?
C50 N5 C47 115.1(2) . . ?
C38 N5 C47 118.1(3) . . ?
C2 C1 C6' 106.5(7) . . ?
C2 C1 C6 104.6(3) . . ?
C2 C1 P1 131.4(2) . . ?
C6' C1 P1 121.1(7) . . ?
C6 C1 P1 123.9(3) . . ?
N1 C2 C1 131.5(3) . . ?
N1 C2 C3 121.0(3) . . ?
C1 C2 C3 106.8(3) . . ?
N1 C2 C3' 124.1(6) . . ?
C1 C2 C3' 103.2(6) . . ?
C7 C3 C4 100.4(4) . . ?
C7 C3 C2 101.3(3) . . ?
C4 C3 C2 107.9(3) . . ?
C7 C3 H3 115.1 . . ?
C4 C3 H3 115.1 . . ?
C2 C3 H3 115.1 . . ?
C3 C4 C5 102.7(4) . . ?
C3 C4 H4A 111.2 . . ?
C5 C4 H4A 111.2 . . ?
C3 C4 H4B 111.2 . . ?
C5 C4 H4B 111.2 . . ?
H4A C4 H4B 109.1 . . ?
C6 C5 C4 103.0(4) . . ?
C6 C5 H5A 111.2 . . ?
C4 C5 H5A 111.2 . . ?
C6 C5 H5B 111.2 . . ?
C4 C5 H5B 111.2 . . ?
H5A C5 H5B 109.1 . . ?
C1 C6 C5 109.6(5) . . ?
C1 C6 C7 100.7(4) . . ?
C5 C6 C7 100.0(4) . . ?
C1 C6 H6 114.9 . . ?
C5 C6 H6 114.9 . . ?
C7 C6 H6 114.9 . . ?
C3 C7 C6 92.8(4) . . ?
C3 C7 H7A 113.1 . . ?
C6 C7 H7A 113.1 . . ?
C3 C7 H7B 113.1 . . ?
C6 C7 H7B 113.1 . . ?
H7A C7 H7B 110.5 . . ?
C4' C3' C7' 101.6(11) . . ?
C4' C3' C2 100.2(11) . . ?
C7' C3' C2 107.4(10) . . ?
C4' C3' H3' 115.2 . . ?
C7' C3' H3' 115.2 . . ?
C2 C3' H3' 115.2 . . ?
C3' C4' C5' 102.6(11) . . ?
C3' C4' H4C 111.2 . . ?
C5' C4' H4C 111.2 . . ?
C3' C4' H4D 111.2 . . ?
C5' C4' H4D 111.2 . . ?
H4C C4' H4D 109.2 . . ?
C6' C5' C4' 102.7(11) . . ?
C6' C5' H5C 111.2 . . ?
C4' C5' H5C 111.2 . . ?
C6' C5' H5D 111.2 . . ?
C4' C5' H5D 111.2 . . ?
H5C C5' H5D 109.1 . . ?
C5' C6' C1 107.3(15) . . ?
C5' C6' C7' 100.4(13) . . ?
C1 C6' C7' 102.1(12) . . ?
C5' C6' H6' 115.1 . . ?
C1 C6' H6' 115.1 . . ?
C7' C6' H6' 115.1 . . ?
C3' C7' C6' 90.9(11) . . ?
C3' C7' H7C 113.5 . . ?
C6' C7' H7C 113.5 . . ?
C3' C7' H7D 113.5 . . ?
C6' C7' H7D 113.5 . . ?
H7C C7' H7D 110.8 . . ?
Si1 C8 H8A 109.5 . . ?
Si1 C8 H8B 109.5 . . ?
H8A C8 H8B 109.5 . . ?
Si1 C8 H8C 109.5 . . ?
H8A C8 H8C 109.5 . . ?
H8B C8 H8C 109.5 . . ?
Si1 C9 H9A 109.5 . . ?
Si1 C9 H9B 109.5 . . ?
H9A C9 H9B 109.5 . . ?
Si1 C9 H9C 109.5 . . ?
H9A C9 H9C 109.5 . . ?
H9B C9 H9C 109.5 . . ?
N2 C10 C13 110.1(2) . . ?
N2 C10 C11 109.2(3) . . ?
C13 C10 C11 110.1(3) . . ?
N2 C10 C12 109.8(3) . . ?
C13 C10 C12 110.5(3) . . ?
C11 C10 C12 107.2(3) . . ?
C10 C11 H11A 109.5 . . ?
C10 C11 H11B 109.5 . . ?
H11A C11 H11B 109.5 . . ?
C10 C11 H11C 109.5 . . ?
H11A C11 H11C 109.5 . . ?
H11B C11 H11C 109.5 . . ?
C10 C12 H12A 109.5 . . ?
C10 C12 H12B 109.5 . . ?
H12A C12 H12B 109.5 . . ?
C10 C12 H12C 109.5 . . ?
H12A C12 H12C 109.5 . . ?
H12B C12 H12C 109.5 . . ?
C10 C13 H13A 109.5 . . ?
C10 C13 H13B 109.5 . . ?
H13A C13 H13B 109.5 . . ?
C10 C13 H13C 109.5 . . ?
H13A C13 H13C 109.5 . . ?
H13B C13 H13C 109.5 . . ?
N3 C14 C16 110.5(3) . . ?
N3 C14 C15 110.6(3) . . ?
C16 C14 C15 112.0(3) . . ?
N3 C14 C17 107.5(3) . . ?
C16 C14 C17 108.2(3) . . ?
C15 C14 C17 107.9(3) . . ?
C14 C15 H15A 109.5 . . ?
C14 C15 H15B 109.5 . . ?
H15A C15 H15B 109.5 . . ?
C14 C15 H15C 109.5 . . ?
H15A C15 H15C 109.5 . . ?
H15B C15 H15C 109.5 . . ?
C14 C16 H16A 109.5 . . ?
C14 C16 H16B 109.5 . . ?
H16A C16 H16B 109.5 . . ?
C14 C16 H16C 109.5 . . ?
H16A C16 H16C 109.5 . . ?
H16B C16 H16C 109.5 . . ?
C14 C17 H17A 109.5 . . ?
C14 C17 H17B 109.5 . . ?
H17A C17 H17B 109.5 . . ?
C14 C17 H17C 109.5 . . ?
H17A C17 H17C 109.5 . . ?
H17B C17 H17C 109.5 . . ?
C19 C18 C23 119.6(3) . . ?
C19 C18 N1 119.5(3) . . ?
C23 C18 N1 120.6(3) . . ?
C20 C19 C18 119.5(3) . . ?
C20 C19 C24 117.7(3) . . ?
C18 C19 C24 122.7(3) . . ?
C21 C20 C19 120.4(3) . . ?
C21 C20 H20 119.8 . . ?
C19 C20 H20 119.8 . . ?
C22 C21 C20 120.0(3) . . ?
C22 C21 H21 120.0 . . ?
C20 C21 H21 120.0 . . ?
C21 C22 C23 122.4(3) . . ?
C21 C22 H22 118.8 . . ?
C23 C22 H22 118.8 . . ?
C22 C23 C18 118.0(3) . . ?
C22 C23 C27 117.7(3) . . ?
C18 C23 C27 124.3(3) . . ?
C19 C24 C26 114.2(3) . . ?
C19 C24 C25 109.3(3) . . ?
C26 C24 C25 110.3(3) . . ?
C19 C24 H24 107.6 . . ?
C26 C24 H24 107.6 . . ?
C25 C24 H24 107.6 . . ?
C24 C25 H25A 109.5 . . ?
C24 C25 H25B 109.5 . . ?
H25A C25 H25B 109.5 . . ?
C24 C25 H25C 109.5 . . ?
H25A C25 H25C 109.5 . . ?
H25B C25 H25C 109.5 . . ?
C24 C26 H26A 109.5 . . ?
C24 C26 H26B 109.5 . . ?
H26A C26 H26B 109.5 . . ?
C24 C26 H26C 109.5 . . ?
H26A C26 H26C 109.5 . . ?
H26B C26 H26C 109.5 . . ?
C23 C27 C29 112.3(3) . . ?
C23 C27 C28 110.0(3) . . ?
C29 C27 C28 110.5(3) . . ?
C23 C27 H27 107.9 . . ?
C29 C27 H27 107.9 . . ?
C28 C27 H27 107.9 . . ?
C27 C28 H28A 109.5 . . ?
C27 C28 H28B 109.5 . . ?
H28A C28 H28B 109.5 . . ?
C27 C28 H28C 109.5 . . ?
H28A C28 H28C 109.5 . . ?
H28B C28 H28C 109.5 . . ?
C27 C29 H29A 109.5 . . ?
C27 C29 H29B 109.5 . . ?
H29A C29 H29B 109.5 . . ?
C27 C29 H29C 109.5 . . ?
H29A C29 H29C 109.5 . . ?
H29B C29 H29C 109.5 . . ?
C31 C30 P1 132.6(2) . . ?
C31 C30 Al1 106.59(19) . . ?
P1 C30 Al1 120.33(15) . . ?
C30 C31 C32 118.0(2) . . ?
C30 C31 C38 123.6(2) . . ?
C32 C31 C38 118.4(2) . . ?
C33 C32 C31 117.2(3) . . ?
C33 C32 C34 122.7(3) . . ?
C31 C32 C34 119.9(3) . . ?
C32 C33 C36 121.7(3) . . ?
C32 C33 Al1 109.2(2) . . ?
C36 C33 Al1 129.0(2) . . ?
C35 C34 C32 113.5(3) . . ?
C35 C34 H34A 108.9 . . ?
C32 C34 H34A 108.9 . . ?
C35 C34 H34B 108.9 . . ?
C32 C34 H34B 108.9 . . ?
H34A C34 H34B 107.7 . . ?
C34 C35 H35A 109.5 . . ?
C34 C35 H35B 109.5 . . ?
H35A C35 H35B 109.5 . . ?
C34 C35 H35C 109.5 . . ?
H35A C35 H35C 109.5 . . ?
H35B C35 H35C 109.5 . . ?
C33 C36 C37 113.2(3) . . ?
C33 C36 H36A 108.9 . . ?
C37 C36 H36A 108.9 . . ?
C33 C36 H36B 108.9 . . ?
C37 C36 H36B 108.9 . . ?
H36A C36 H36B 107.7 . . ?
C36 C37 H37A 109.5 . . ?
C36 C37 H37B 109.5 . . ?
H37A C37 H37B 109.5 . . ?
C36 C37 H37C 109.5 . . ?
H37A C37 H37C 109.5 . . ?
H37B C37 H37C 109.5 . . ?
C39 C38 N5 112.1(2) . . ?
C39 C38 C31 110.4(2) . . ?
N5 C38 C31 109.4(2) . . ?
C39 C38 H38 108.2 . . ?
N5 C38 H38 108.2 . . ?
C31 C38 H38 108.2 . . ?
C40 C39 C38 176.7(3) . . ?
C39 C40 C41 177.1(3) . . ?
C46 C41 C42 118.4(3) . . ?
C46 C41 C40 121.8(3) . . ?
C42 C41 C40 119.7(3) . . ?
C43 C42 C41 119.6(4) . . ?
C43 C42 H42 120.2 . . ?
C41 C42 H42 120.2 . . ?
C44 C43 C42 121.1(3) . . ?
C44 C43 H43 119.5 . . ?
C42 C43 H43 119.5 . . ?
C45 C44 C43 119.4(3) . . ?
C45 C44 H44 120.3 . . ?
C43 C44 H44 120.3 . . ?
C44 C45 C46 120.2(4) . . ?
C44 C45 H45 119.9 . . ?
C46 C45 H45 119.9 . . ?
C45 C46 C41 121.2(3) . . ?
C45 C46 H46 119.4 . . ?
C41 C46 H46 119.4 . . ?
N5 C47 C48 111.9(3) . . ?
N5 C47 C49 115.7(3) . . ?
C48 C47 C49 111.9(3) . . ?
N5 C47 H47 105.5 . . ?
C48 C47 H47 105.5 . . ?
C49 C47 H47 105.5 . . ?
C47 C48 H48A 109.5 . . ?
C47 C48 H48B 109.5 . . ?
H48A C48 H48B 109.5 . . ?
C47 C48 H48C 109.5 . . ?
H48A C48 H48C 109.5 . . ?
H48B C48 H48C 109.5 . . ?
C47 C49 H49A 109.5 . . ?
C47 C49 H49B 109.5 . . ?
H49A C49 H49B 109.5 . . ?
C47 C49 H49C 109.5 . . ?
H49A C49 H49C 109.5 . . ?
H49B C49 H49C 109.5 . . ?
N5 C50 C51 115.5(3) . . ?
N5 C50 C52 109.4(3) . . ?
C51 C50 C52 111.9(3) . . ?
N5 C50 H50 106.5 . . ?
C51 C50 H50 106.5 . . ?
C52 C50 H50 106.5 . . ?
C50 C51 H51A 109.5 . . ?
C50 C51 H51B 109.5 . . ?
H51A C51 H51B 109.5 . . ?
C50 C51 H51C 109.5 . . ?
H51A C51 H51C 109.5 . . ?
H51B C51 H51C 109.5 . . ?
C50 C52 H52A 109.5 . . ?
C50 C52 H52B 109.5 . . ?
H52A C52 H52B 109.5 . . ?
C50 C52 H52C 109.5 . . ?
H52A C52 H52C 109.5 . . ?
H52B C52 H52C 109.5 . . ?
N4 C53 C54 110.3(3) . . ?
N4 C53 C55 116.2(3) . . ?
C54 C53 C55 108.9(3) . . ?
N4 C53 H53 107.0 . . ?
C54 C53 H53 107.0 . . ?
C55 C53 H53 107.0 . . ?
C53 C54 H54A 109.5 . . ?
C53 C54 H54B 109.5 . . ?
H54A C54 H54B 109.5 . . ?
C53 C54 H54C 109.5 . . ?
H54A C54 H54C 109.5 . . ?
H54B C54 H54C 109.5 . . ?
C53 C55 H55A 109.5 . . ?
C53 C55 H55B 109.5 . . ?
H55A C55 H55B 109.5 . . ?
C53 C55 H55C 109.5 . . ?
H55A C55 H55C 109.5 . . ?
H55B C55 H55C 109.5 . . ?
N4 C56 C58 115.5(3) . . ?
N4 C56 C57 115.7(3) . . ?
C58 C56 C57 108.1(4) . . ?
N4 C56 H56 105.5 . . ?
C58 C56 H56 105.5 . . ?
C57 C56 H56 105.5 . . ?
C56 C57 H57A 109.5 . . ?
C56 C57 H57B 109.5 . . ?
H57A C57 H57B 109.5 . . ?
C56 C57 H57C 109.5 . . ?
H57A C57 H57C 109.5 . . ?
H57B C57 H57C 109.5 . . ?
C56 C58 H58A 109.5 . . ?
C56 C58 H58B 109.5 . . ?
H58A C58 H58B 109.5 . . ?
C56 C58 H58C 109.5 . . ?
H58A C58 H58C 109.5 . . ?
H58B C58 H58C 109.5 . . ?
O1 C59 C60 105.2(6) . . ?
O1 C59 H59A 110.7 . . ?
C60 C59 H59A 110.7 . . ?
O1 C59 H59B 110.7 . . ?
C60 C59 H59B 110.7 . . ?
H59A C59 H59B 108.8 . . ?
C59 C60 C61 104.7(6) . . ?
C59 C60 H60A 110.8 . . ?
C61 C60 H60A 110.8 . . ?
C59 C60 H60B 110.8 . . ?
C61 C60 H60B 110.8 . . ?
H60A C60 H60B 108.9 . . ?
C62 C61 C60 106.6(6) . . ?
C62 C61 H61A 110.4 . . ?
C60 C61 H61A 110.4 . . ?
C62 C61 H61B 110.4 . . ?
C60 C61 H61B 110.4 . . ?
H61A C61 H61B 108.6 . . ?
C61 C62 O1 104.0(6) . . ?
C61 C62 H62A 111.0 . . ?
O1 C62 H62A 111.0 . . ?
C61 C62 H62B 111.0 . . ?
O1 C62 H62B 111.0 . . ?
H62A C62 H62B 109.0 . . ?
C59 O1 C62 103.8(6) . . ?
C60' C59' O1' 105.8(14) . . ?
C60' C59' H59C 110.6 . . ?
O1' C59' H59C 110.6 . . ?
C60' C59' H59D 110.6 . . ?
O1' C59' H59D 110.6 . . ?
H59C C59' H59D 108.7 . . ?
C59' C60' C61' 107.2(13) . . ?
C59' C60' H60C 110.3 . . ?
C61' C60' H60C 110.3 . . ?
C59' C60' H60D 110.3 . . ?
C61' C60' H60D 110.3 . . ?
H60C C60' H60D 108.5 . . ?
C62' C61' C60' 108.7(12) . . ?
C62' C61' H61C 109.9 . . ?
C60' C61' H61C 109.9 . . ?
C62' C61' H61D 109.9 . . ?
C60' C61' H61D 109.9 . . ?
H61C C61' H61D 108.3 . . ?
C61' C62' O1' 105.5(14) . . ?
C61' C62' H62C 110.6 . . ?
O1' C62' H62C 110.6 . . ?
C61' C62' H62D 110.6 . . ?
O1' C62' H62D 110.6 . . ?
H62C C62' H62D 108.8 . . ?
C59' O1' C62' 107.1(15) . . ?

loop_
_geom_bond_atom_site_label_1
_geom_bond_atom_site_label_2
_geom_bond_distance
_geom_bond_site_symmetry_2
_geom_bond_publ_flag
P1 N3 1.694(3) . ?
P1 N2 1.702(2) . ?
P1 C30 1.744(3) . ?
P1 C1 1.754(3) . ?
Si1 N3 1.736(3) . ?
Si1 N2 1.738(3) . ?
Si1 C9 1.844(4) . ?
Si1 C8 1.859(4) . ?
Al1 N4 1.856(3) . ?
Al1 N1 1.907(3) . ?
Al1 C33 1.982(3) . ?
Al1 C30 2.026(3) . ?
N1 C2 1.354(4) . ?
N1 C18 1.458(4) . ?
N2 C10 1.484(4) . ?
N3 C14 1.489(4) . ?
N4 C53 1.492(5) . ?
N4 C56 1.507(5) . ?
N5 C50 1.465(4) . ?
N5 C38 1.485(4) . ?
N5 C47 1.488(4) . ?
C1 C2 1.399(4) . ?
C1 C6' 1.538(15) . ?
C1 C6 1.541(6) . ?
C2 C3 1.539(5) . ?
C2 C3' 1.552(14) . ?
C3 C7 1.533(7) . ?
C3 C4 1.535(6) . ?
C3 H3 1.0000 . ?
C4 C5 1.548(6) . ?
C4 H4A 0.9900 . ?
C4 H4B 0.9900 . ?
C5 C6 1.545(9) . ?
C5 H5A 0.9900 . ?
C5 H5B 0.9900 . ?
C6 C7 1.551(8) . ?
C6 H6 1.0000 . ?
C7 H7A 0.9900 . ?
C7 H7B 0.9900 . ?
C3' C4' 1.533(15) . ?
C3' C7' 1.541(16) . ?
C3' H3' 1.0000 . ?
C4' C5' 1.537(15) . ?
C4' H4C 0.9900 . ?
C4' H4D 0.9900 . ?
C5' C6' 1.53(2) . ?
C5' H5C 0.9900 . ?
C5' H5D 0.9900 . ?
C6' C7' 1.559(19) . ?
C6' H6' 1.0000 . ?
C7' H7C 0.9900 . ?
C7' H7D 0.9900 . ?
C8 H8A 0.9800 . ?
C8 H8B 0.9800 . ?
C8 H8C 0.9800 . ?
C9 H9A 0.9800 . ?
C9 H9B 0.9800 . ?
C9 H9C 0.9800 . ?
C10 C13 1.521(5) . ?
C10 C11 1.535(4) . ?
C10 C12 1.542(5) . ?
C11 H11A 0.9800 . ?
C11 H11B 0.9800 . ?
C11 H11C 0.9800 . ?
C12 H12A 0.9800 . ?
C12 H12B 0.9800 . ?
C12 H12C 0.9800 . ?
C13 H13A 0.9800 . ?
C13 H13B 0.9800 . ?
C13 H13C 0.9800 . ?
C14 C16 1.496(5) . ?
C14 C15 1.527(5) . ?
C14 C17 1.541(5) . ?
C15 H15A 0.9800 . ?
C15 H15B 0.9800 . ?
C15 H15C 0.9800 . ?
C16 H16A 0.9800 . ?
C16 H16B 0.9800 . ?
C16 H16C 0.9800 . ?
C17 H17A 0.9800 . ?
C17 H17B 0.9800 . ?
C17 H17C 0.9800 . ?
C18 C19 1.409(4) . ?
C18 C23 1.418(4) . ?
C19 C20 1.401(4) . ?
C19 C24 1.518(4) . ?
C20 C21 1.381(5) . ?
C20 H20 0.9500 . ?
C21 C22 1.360(5) . ?
C21 H21 0.9500 . ?
C22 C23 1.398(4) . ?
C22 H22 0.9500 . ?
C23 C27 1.507(5) . ?
C24 C26 1.519(5) . ?
C24 C25 1.532(5) . ?
C24 H24 1.0000 . ?
C25 H25A 0.9800 . ?
C25 H25B 0.9800 . ?
C25 H25C 0.9800 . ?
C26 H26A 0.9800 . ?
C26 H26B 0.9800 . ?
C26 H26C 0.9800 . ?
C27 C29 1.528(6) . ?
C27 C28 1.537(5) . ?
C27 H27 1.0000 . ?
C28 H28A 0.9800 . ?
C28 H28B 0.9800 . ?
C28 H28C 0.9800 . ?
C29 H29A 0.9800 . ?
C29 H29B 0.9800 . ?
C29 H29C 0.9800 . ?
C30 C31 1.375(4) . ?
C31 C32 1.520(4) . ?
C31 C38 1.546(4) . ?
C32 C33 1.355(4) . ?
C32 C34 1.529(4) . ?
C33 C36 1.517(4) . ?
C34 C35 1.523(5) . ?
C34 H34A 0.9900 . ?
C34 H34B 0.9900 . ?
C35 H35A 0.9800 . ?
C35 H35B 0.9800 . ?
C35 H35C 0.9800 . ?
C36 C37 1.536(5) . ?
C36 H36A 0.9900 . ?
C36 H36B 0.9900 . ?
C37 H37A 0.9800 . ?
C37 H37B 0.9800 . ?
C37 H37C 0.9800 . ?
C38 C39 1.471(4) . ?
C38 H38 1.0000 . ?
C39 C40 1.185(4) . ?
C40 C41 1.455(5) . ?
C41 C46 1.384(5) . ?
C41 C42 1.396(4) . ?
C42 C43 1.383(5) . ?
C42 H42 0.9500 . ?
C43 C44 1.376(5) . ?
C43 H43 0.9500 . ?
C44 C45 1.370(5) . ?
C44 H44 0.9500 . ?
C45 C46 1.375(5) . ?
C45 H45 0.9500 . ?
C46 H46 0.9500 . ?
C47 C48 1.517(5) . ?
C47 C49 1.523(5) . ?
C47 H47 1.0000 . ?
C48 H48A 0.9800 . ?
C48 H48B 0.9800 . ?
C48 H48C 0.9800 . ?
C49 H49A 0.9800 . ?
C49 H49B 0.9800 . ?
C49 H49C 0.9800 . ?
C50 C51 1.530(5) . ?
C50 C52 1.534(5) . ?
C50 H50 1.0000 . ?
C51 H51A 0.9800 . ?
C51 H51B 0.9800 . ?
C51 H51C 0.9800 . ?
C52 H52A 0.9800 . ?
C52 H52B 0.9800 . ?
C52 H52C 0.9800 . ?
C53 C54 1.513(5) . ?
C53 C55 1.544(5) . ?
C53 H53 1.0000 . ?
C54 H54A 0.9800 . ?
C54 H54B 0.9800 . ?
C54 H54C 0.9800 . ?
C55 H55A 0.9800 . ?
C55 H55B 0.9800 . ?
C55 H55C 0.9800 . ?
C56 C58 1.525(6) . ?
C56 C57 1.542(6) . ?
C56 H56 1.0000 . ?
C57 H57A 0.9800 . ?
C57 H57B 0.9800 . ?
C57 H57C 0.9800 . ?
C58 H58A 0.9800 . ?
C58 H58B 0.9800 . ?
C58 H58C 0.9800 . ?
C59 O1 1.452(8) . ?
C59 C60 1.456(9) . ?
C59 H59A 0.9900 . ?
C59 H59B 0.9900 . ?
C60 C61 1.510(10) . ?
C60 H60A 0.9900 . ?
C60 H60B 0.9900 . ?
C61 C62 1.441(10) . ?
C61 H61A 0.9900 . ?
C61 H61B 0.9900 . ?
C62 O1 1.461(8) . ?
C62 H62A 0.9900 . ?
C62 H62B 0.9900 . ?
C59' C60' 1.431(15) . ?
C59' O1' 1.453(15) . ?
C59' H59C 0.9900 . ?
C59' H59D 0.9900 . ?
C60' C61' 1.477(18) . ?
C60' H60C 0.9900 . ?
C60' H60D 0.9900 . ?
C61' C62' 1.411(15) . ?
C61' H61C 0.9900 . ?
C61' H61D 0.9900 . ?
C62' O1' 1.474(15) . ?
C62' H62C 0.9900 . ?
C62' H62D 0.9900 . ?

loop_
_geom_torsion_atom_site_label_1
_geom_torsion_atom_site_label_2
_geom_torsion_atom_site_label_3
_geom_torsion_atom_site_label_4
_geom_torsion
_geom_torsion_site_symmetry_1
_geom_torsion_site_symmetry_2
_geom_torsion_site_symmetry_3
_geom_torsion_site_symmetry_4
_geom_torsion_publ_flag
N3 P1 N2 C10 173.9(3) . . . . ?
C30 P1 N2 C10 -66.5(3) . . . . ?
C1 P1 N2 C10 57.3(3) . . . . ?
N3 P1 N2 Si1 1.23(12) . . . . ?
C30 P1 N2 Si1 120.87(14) . . . . ?
C1 P1 N2 Si1 -115.36(14) . . . . ?
N3 Si1 N2 C10 -174.4(3) . . . . ?
C9 Si1 N2 C10 69.7(3) . . . . ?
C8 Si1 N2 C10 -58.6(3) . . . . ?
N3 Si1 N2 P1 -1.20(12) . . . . ?
C9 Si1 N2 P1 -117.09(16) . . . . ?
C8 Si1 N2 P1 114.61(17) . . . . ?
N2 P1 N3 C14 -171.5(3) . . . . ?
C30 P1 N3 C14 63.7(3) . . . . ?
C1 P1 N3 C14 -57.7(3) . . . . ?
N2 P1 N3 Si1 -1.23(12) . . . . ?
C30 P1 N3 Si1 -126.04(14) . . . . ?
C1 P1 N3 Si1 112.52(14) . . . . ?
N2 Si1 N3 C14 172.0(3) . . . . ?
C9 Si1 N3 C14 -72.6(3) . . . . ?
C8 Si1 N3 C14 56.4(3) . . . . ?
N2 Si1 N3 P1 1.21(12) . . . . ?
C9 Si1 N3 P1 116.68(17) . . . . ?
C8 Si1 N3 P1 -114.32(19) . . . . ?
N1 Al1 N4 C53 39.3(3) . . . . ?
C33 Al1 N4 C53 177.5(3) . . . . ?
C30 Al1 N4 C53 -81.2(3) . . . . ?
N1 Al1 N4 C56 -156.4(2) . . . . ?
C33 Al1 N4 C56 -18.2(3) . . . . ?
C30 Al1 N4 C56 83.1(3) . . . . ?
N3 P1 C1 C2 135.1(3) . . . . ?
N2 P1 C1 C2 -128.6(3) . . . . ?
C30 P1 C1 C2 5.9(3) . . . . ?
N3 P1 C1 C6' -58.2(12) . . . . ?
N2 P1 C1 C6' 38.1(12) . . . . ?
C30 P1 C1 C6' 172.6(12) . . . . ?
N3 P1 C1 C6 -49.7(5) . . . . ?
N2 P1 C1 C6 46.5(5) . . . . ?
C30 P1 C1 C6 -179.0(4) . . . . ?
C18 N1 C2 C1 154.6(3) . . . . ?
Al1 N1 C2 C1 -21.1(4) . . . . ?
C18 N1 C2 C3 -36.7(4) . . . . ?
Al1 N1 C2 C3 147.6(3) . . . . ?
C18 N1 C2 C3' -10.6(8) . . . . ?
Al1 N1 C2 C3' 173.7(7) . . . . ?
C6' C1 C2 N1 -178.6(11) . . . . ?
C6 C1 C2 N1 173.7(4) . . . . ?
P1 C1 C2 N1 -10.4(6) . . . . ?
C6 C1 C2 C3 3.8(5) . . . . ?
P1 C1 C2 C3 179.6(3) . . . . ?
C6' C1 C2 C3' -11.1(12) . . . . ?
P1 C1 C2 C3' 157.0(6) . . . . ?
N1 C2 C3 C7 -139.5(3) . . . . ?
C1 C2 C3 C7 31.8(4) . . . . ?
N1 C2 C3 C4 115.6(4) . . . . ?
C1 C2 C3 C4 -73.2(4) . . . . ?
C7 C3 C4 C5 -38.4(4) . . . . ?
C2 C3 C4 C5 67.2(4) . . . . ?
C3 C4 C5 C6 1.1(5) . . . . ?
C2 C1 C6 C5 67.1(5) . . . . ?
P1 C1 C6 C5 -109.1(4) . . . . ?
C2 C1 C6 C7 -37.7(5) . . . . ?
P1 C1 C6 C7 146.1(3) . . . . ?
C4 C5 C6 C1 -69.2(5) . . . . ?
C4 C5 C6 C7 36.1(5) . . . . ?
C4 C3 C7 C6 59.4(4) . . . . ?
C2 C3 C7 C6 -51.4(4) . . . . ?
C1 C6 C7 C3 54.0(5) . . . . ?
C5 C6 C7 C3 -58.3(4) . . . . ?
N1 C2 C3' C4' -109.7(8) . . . . ?
C1 C2 C3' C4' 81.6(9) . . . . ?
N1 C2 C3' C7' 144.6(8) . . . . ?
C1 C2 C3' C7' -24.1(11) . . . . ?
C7' C3' C4' C5' 36.8(15) . . . . ?
C2 C3' C4' C5' -73.5(13) . . . . ?
C3' C4' C5' C6' 1.8(16) . . . . ?
C4' C5' C6' C1 67.1(16) . . . . ?
C4' C5' C6' C7' -39.2(15) . . . . ?
C2 C1 C6' C5' -62.8(14) . . . . ?
P1 C1 C6' C5' 127.6(9) . . . . ?
C2 C1 C6' C7' 42.3(15) . . . . ?
P1 C1 C6' C7' -127.4(9) . . . . ?
C4' C3' C7' C6' -58.6(13) . . . . ?
C2 C3' C7' C6' 46.1(13) . . . . ?
C5' C6' C7' C3' 59.3(13) . . . . ?
C1 C6' C7' C3' -51.1(14) . . . . ?
P1 N2 C10 C13 11.4(4) . . . . ?
Si1 N2 C10 C13 -178.1(2) . . . . ?
P1 N2 C10 C11 132.3(3) . . . . ?
Si1 N2 C10 C11 -57.1(3) . . . . ?
P1 N2 C10 C12 -110.4(3) . . . . ?
Si1 N2 C10 C12 60.1(3) . . . . ?
P1 N3 C14 C16 -49.1(4) . . . . ?
Si1 N3 C14 C16 143.5(3) . . . . ?
P1 N3 C14 C15 75.4(4) . . . . ?
Si1 N3 C14 C15 -91.9(3) . . . . ?
P1 N3 C14 C17 -167.0(3) . . . . ?
Si1 N3 C14 C17 25.6(4) . . . . ?
C2 N1 C18 C19 -69.7(4) . . . . ?
Al1 N1 C18 C19 105.6(3) . . . . ?
C2 N1 C18 C23 116.3(3) . . . . ?
Al1 N1 C18 C23 -68.4(3) . . . . ?
C23 C18 C19 C20 0.4(4) . . . . ?
N1 C18 C19 C20 -173.7(3) . . . . ?
C23 C18 C19 C24 175.8(3) . . . . ?
N1 C18 C19 C24 1.7(4) . . . . ?
C18 C19 C20 C21 -0.8(5) . . . . ?
C24 C19 C20 C21 -176.4(3) . . . . ?
C19 C20 C21 C22 0.5(5) . . . . ?
C20 C21 C22 C23 0.1(5) . . . . ?
C21 C22 C23 C18 -0.5(5) . . . . ?
C21 C22 C23 C27 178.5(3) . . . . ?
C19 C18 C23 C22 0.2(4) . . . . ?
N1 C18 C23 C22 174.2(3) . . . . ?
C19 C18 C23 C27 -178.7(3) . . . . ?
N1 C18 C23 C27 -4.7(4) . . . . ?
C20 C19 C24 C26 -41.5(4) . . . . ?
C18 C19 C24 C26 143.0(3) . . . . ?
C20 C19 C24 C25 82.6(4) . . . . ?
C18 C19 C24 C25 -92.9(4) . . . . ?
C22 C23 C27 C29 -50.0(4) . . . . ?
C18 C23 C27 C29 128.9(3) . . . . ?
C22 C23 C27 C28 73.6(4) . . . . ?
C18 C23 C27 C28 -107.5(4) . . . . ?
N3 P1 C30 C31 87.3(3) . . . . ?
N2 P1 C30 C31 -15.4(4) . . . . ?
C1 P1 C30 C31 -144.2(3) . . . . ?
N3 P1 C30 Al1 -101.80(17) . . . . ?
N2 P1 C30 Al1 155.47(14) . . . . ?
C1 P1 C30 Al1 26.7(2) . . . . ?
P1 C30 C31 C32 162.9(2) . . . . ?
Al1 C30 C31 C32 -8.9(3) . . . . ?
P1 C30 C31 C38 -19.1(4) . . . . ?
Al1 C30 C31 C38 169.0(2) . . . . ?
C30 C31 C32 C33 4.1(4) . . . . ?
C38 C31 C32 C33 -174.0(3) . . . . ?
C30 C31 C32 C34 -172.1(3) . . . . ?
C38 C31 C32 C34 9.8(4) . . . . ?
C31 C32 C33 C36 179.7(3) . . . . ?
C34 C32 C33 C36 -4.2(5) . . . . ?
C31 C32 C33 Al1 3.4(3) . . . . ?
C34 C32 C33 Al1 179.6(2) . . . . ?
C33 C32 C34 C35 -72.6(4) . . . . ?
C31 C32 C34 C35 103.4(3) . . . . ?
C32 C33 C36 C37 111.7(4) . . . . ?
Al1 C33 C36 C37 -72.8(4) . . . . ?
C50 N5 C38 C39 172.1(3) . . . . ?
C47 N5 C38 C39 -45.7(4) . . . . ?
C50 N5 C38 C31 49.2(3) . . . . ?
C47 N5 C38 C31 -168.6(3) . . . . ?
C30 C31 C38 C39 115.4(3) . . . . ?
C32 C31 C38 C39 -66.7(3) . . . . ?
C30 C31 C38 N5 -120.7(3) . . . . ?
C32 C31 C38 N5 57.2(3) . . . . ?
C46 C41 C42 C43 -0.1(5) . . . . ?
C40 C41 C42 C43 179.6(3) . . . . ?
C41 C42 C43 C44 0.8(5) . . . . ?
C42 C43 C44 C45 -0.7(5) . . . . ?
C43 C44 C45 C46 -0.2(5) . . . . ?
C44 C45 C46 C41 1.0(5) . . . . ?
C42 C41 C46 C45 -0.8(5) . . . . ?
C40 C41 C46 C45 179.5(3) . . . . ?
C50 N5 C47 C48 -127.0(3) . . . . ?
C38 N5 C47 C48 90.7(4) . . . . ?
C50 N5 C47 C49 103.3(4) . . . . ?
C38 N5 C47 C49 -39.1(4) . . . . ?
C38 N5 C50 C51 91.7(3) . . . . ?
C47 N5 C50 C51 -51.6(4) . . . . ?
C38 N5 C50 C52 -141.1(3) . . . . ?
C47 N5 C50 C52 75.6(4) . . . . ?
C56 N4 C53 C54 -171.2(3) . . . . ?
Al1 N4 C53 C54 -6.7(5) . . . . ?
C56 N4 C53 C55 64.3(4) . . . . ?
Al1 N4 C53 C55 -131.2(3) . . . . ?
C53 N4 C56 C58 -81.2(4) . . . . ?
Al1 N4 C56 C58 111.1(3) . . . . ?
C53 N4 C56 C57 46.4(4) . . . . ?
Al1 N4 C56 C57 -121.2(3) . . . . ?
O1 C59 C60 C61 21.5(10) . . . . ?
C59 C60 C61 C62 2.5(11) . . . . ?
C60 C61 C62 O1 -25.3(11) . . . . ?
C60 C59 O1 C62 -37.6(10) . . . . ?
C61 C62 O1 C59 38.9(10) . . . . ?
O1' C59' C60' C61' -16(4) . . . . ?
C59' C60' C61' C62' 2(4) . . . . ?
C60' C61' C62' O1' 13(4) . . . . ?
C60' C59' O1' C62' 24(3) . . . . ?
C61' C62' O1' C59' -22(3) . . . . ?
